data_4027998
loop_
_publ_author_name
'Roman A. Valiulin'
'Teresa M. Arisco'
'Andrei G. Kutateladze'

_publ_contact_author_address
;Department of Chemistry and Biochemistry
University of Denver
FW Olin Hall, 202
2190 E. Iliff Ave
Denver, CO 80208
;
_publ_contact_author_email akutatel.edu
_publ_contact_author_fax 303-871-2254
_publ_contact_author_name 'Andrei Kutateladze'
_publ_contact_author_phone 303-871-2995
_publ_section_title
;
 Photoinduced Intramolecular Cyclopentanation vs Photoprotolytic
 Oxametathesis in Polycyclic Alkenes Outfitted with Conformationally
 Constrained Aroylmethyl Chromophores
;
_journal_name_full 'Journal of Organic Chemistry'
_journal_page_first 2012
_journal_page_last 2025
_journal_paper_doi 10.1021/jo301909j
_journal_volume 78
_journal_year 2013
_chemical_formula_moiety 'C18 H18 O3'
_chemical_formula_sum 'C18 H18 O3'
_chemical_formula_weight 282.32
_chemical_name_common none
_chemical_name_systematic
;
methyl (1RS, 4SR, 5RS, 6SR)-exo-6-
((2'RS)-1'-indanon-2'-yl)bicyclo[2.2.1]
hept-2-ene-endo-5-carboxylate
;
_space_group_IT_number 15
_symmetry_cell_setting monoclinic
_symmetry_space_group_name_Hall '-C 2yc'
_symmetry_space_group_name_H-M 'C 1 2/c 1'
_atom_sites_solution_hydrogens geom
_atom_sites_solution_primary direct
_atom_sites_solution_secondary difmap
_audit_creation_method SHELXL-97
_cell_angle_alpha 90.00
_cell_angle_beta 94.863(2)
_cell_angle_gamma 90.00
_cell_formula_units_Z 8
_cell_length_a 10.4496(5)
_cell_length_b 18.3597(8)
_cell_length_c 15.3287(7)
_cell_measurement_reflns_used 9878
_cell_measurement_temperature 296(2)
_cell_measurement_theta_max 25.89
_cell_measurement_theta_min 2.22
_cell_volume 2930.2(2)
_computing_cell_refinement 'Bruker SAINT'
_computing_data_collection 'Bruker APEX2'
_computing_data_reduction 'Bruker SAINT'
_computing_molecular_graphics 'Bruker SHELXTL'
_computing_publication_material 'Bruker SHELXTL'
_computing_structure_refinement 'SHELXL-97 (Sheldrick, 2008)'
_computing_structure_solution 'SHELXS-97 (Sheldrick, 2008)'
_diffrn_ambient_temperature 296(2)
_diffrn_detector_area_resol_mean 8.33
_diffrn_measured_fraction_theta_full 0.991
_diffrn_measured_fraction_theta_max 0.991
_diffrn_measurement_device_type 'Bruker D8 APEX II Diffractometer'
_diffrn_measurement_method '\f and \w scans'
_diffrn_radiation_monochromator graphite
_diffrn_radiation_source 'fine-focus sealed tube'
_diffrn_radiation_type MoK\a
_diffrn_radiation_wavelength 0.71073
_diffrn_reflns_av_R_equivalents 0.0442
_diffrn_reflns_av_sigmaI/netI 0.0169
_diffrn_reflns_limit_h_max 11
_diffrn_reflns_limit_h_min -11
_diffrn_reflns_limit_k_max 19
_diffrn_reflns_limit_k_min -19
_diffrn_reflns_limit_l_max 16
_diffrn_reflns_limit_l_min -16
_diffrn_reflns_number 30663
_diffrn_reflns_theta_full 22.71
_diffrn_reflns_theta_max 22.71
_diffrn_reflns_theta_min 2.22
_exptl_absorpt_coefficient_mu 0.086
_exptl_absorpt_correction_T_max 0.9924
_exptl_absorpt_correction_T_min 0.9421
_exptl_absorpt_correction_type multi-scan
_exptl_crystal_colour colorless
_exptl_crystal_density_diffrn 1.280
_exptl_crystal_description chip/plate
_exptl_crystal_F_000 1200
_exptl_crystal_size_max 0.70
_exptl_crystal_size_mid 0.23
_exptl_crystal_size_min 0.09
_refine_diff_density_max 0.228
_refine_diff_density_min -0.175
_refine_diff_density_rms 0.031
_refine_ls_extinction_method none
_refine_ls_goodness_of_fit_ref 0.998
_refine_ls_hydrogen_treatment noref
_refine_ls_matrix_type full
_refine_ls_number_parameters 191
_refine_ls_number_reflns 1956
_refine_ls_number_restraints 0
_refine_ls_restrained_S_all 0.998
_refine_ls_R_factor_all 0.0489
_refine_ls_R_factor_gt 0.0401
_refine_ls_shift/su_max 0.000
_refine_ls_shift/su_mean 0.000
_refine_ls_structure_factor_coef Fsqd
_refine_ls_weighting_details 'calc w=1/[\s^2^(Fo^2^)+(0.0622P)^2^+1.9240P] where P=(Fo^2^+2Fc^2^)/3'
_refine_ls_weighting_scheme calc
_refine_ls_wR_factor_gt 0.1067
_refine_ls_wR_factor_ref 0.1161
_reflns_number_gt 1640
_reflns_number_total 1956
_reflns_threshold_expression >2sigma(I)
_cod_data_source_file jo301909j_si_001_19.cif
_cod_data_source_block 7p_rav28752_0m
_cod_database_code 4027998

loop_
_symmetry_equiv_pos_as_xyz
'x, y, z'
'-x, y, -z+1/2'
'x+1/2, y+1/2, z'
'-x+1/2, y+1/2, -z+1/2'
'-x, -y, -z'
'x, -y, z-1/2'
'-x+1/2, -y+1/2, -z'
'x+1/2, -y+1/2, z-1/2'

loop_
_atom_site_label
_atom_site_type_symbol
_atom_site_fract_x
_atom_site_fract_y
_atom_site_fract_z
_atom_site_U_iso_or_equiv
_atom_site_adp_type
_atom_site_occupancy
_atom_site_symmetry_multiplicity
_atom_site_calc_flag
_atom_site_refinement_flags
O1 O 0.17671(19) 0.06436(8) 0.14359(11) 0.0882(6) Uani 1 1 d .
O2 O 0.21481(15) 0.18211(8) 0.13214(9) 0.0693(5) Uani 1 1 d .
O3 O -0.0590(2) 0.42502(9) -0.09829(11) 0.0984(6) Uani 1 1 d .
C1 C 0.2584(3) 0.06347(14) 0.22524(17) 0.1022(10) Uani 1 1 d .
H1A H 0.3433 0.0792 0.2146 0.153 Uiso 1 1 calc R
H1B H 0.2622 0.0149 0.2485 0.153 Uiso 1 1 calc R
H1C H 0.2236 0.0957 0.2665 0.153 Uiso 1 1 calc R
C2 C 0.16435(18) 0.12816(10) 0.10268(13) 0.0515(5) Uani 1 1 d .
C3 C 0.08308(17) 0.12151(10) 0.01757(12) 0.0499(5) Uani 1 1 d .
H3 H -0.0052 0.1109 0.0306 0.060 Uiso 1 1 calc R
C4 C 0.08066(17) 0.19003(10) -0.04189(12) 0.0473(5) Uani 1 1 d .
H4 H 0.1479 0.2236 -0.0185 0.057 Uiso 1 1 calc R
C5 C -0.04755(17) 0.23148(10) -0.05300(12) 0.0510(5) Uani 1 1 d .
H5 H -0.1163 0.1979 -0.0739 0.061 Uiso 1 1 calc R
C6 C -0.08338(16) 0.26896(11) 0.03024(12) 0.0501(5) Uani 1 1 d .
C7 C -0.09014(18) 0.34363(11) 0.02077(12) 0.0551(5) Uani 1 1 d .
C8 C -0.1177(2) 0.38935(12) 0.08893(14) 0.0694(6) Uani 1 1 d .
H8 H -0.1209 0.4396 0.0812 0.083 Uiso 1 1 calc R
C9 C -0.1401(2) 0.35878(13) 0.16767(14) 0.0691(6) Uani 1 1 d .
H9 H -0.1577 0.3884 0.2144 0.083 Uiso 1 1 calc R
C10 C 0.12113(18) 0.15692(12) -0.12927(13) 0.0573(5) Uani 1 1 d .
H10 H 0.1010 0.1864 -0.1819 0.069 Uiso 1 1 calc R
C11 C 0.0575(2) 0.08201(12) -0.12900(14) 0.0686(6) Uani 1 1 d .
H11A H -0.0349 0.0847 -0.1265 0.082 Uiso 1 1 calc R
H11B H 0.0783 0.0516 -0.1776 0.082 Uiso 1 1 calc R
C12 C 0.12814(19) 0.05940(11) -0.04223(13) 0.0587(5) Uani 1 1 d .
H12 H 0.1130 0.0095 -0.0229 0.070 Uiso 1 1 calc R
C13 C 0.2645(2) 0.07762(11) -0.05976(14) 0.0591(5) Uani 1 1 d .
H13 H 0.3380 0.0526 -0.0385 0.071 Uiso 1 1 calc R
C14 C 0.26008(19) 0.13547(12) -0.11058(13) 0.0579(5) Uani 1 1 d .
H14 H 0.3303 0.1590 -0.1313 0.069 Uiso 1 1 calc R
C15 C -0.04215(19) 0.29520(11) -0.11807(13) 0.0575(5) Uani 1 1 d .
H15A H 0.0409 0.2965 -0.1419 0.069 Uiso 1 1 calc R
H15B H -0.1080 0.2894 -0.1661 0.069 Uiso 1 1 calc R
C16 C -0.0638(2) 0.36386(12) -0.06916(14) 0.0626(6) Uani 1 1 d .
C17 C -0.13645(19) 0.28419(13) 0.17769(14) 0.0645(6) Uani 1 1 d .
H17 H -0.1532 0.2640 0.2312 0.077 Uiso 1 1 calc R
C18 C -0.10850(17) 0.23860(12) 0.11005(13) 0.0591(5) Uani 1 1 d .
H18 H -0.1065 0.1884 0.1179 0.071 Uiso 1 1 calc R

loop_
_atom_site_aniso_label
_atom_site_aniso_U_11
_atom_site_aniso_U_22
_atom_site_aniso_U_33
_atom_site_aniso_U_23
_atom_site_aniso_U_13
_atom_site_aniso_U_12
O1 0.1309(15) 0.0575(10) 0.0725(10) 0.0155(8) -0.0126(10) -0.0201(9)
O2 0.0844(11) 0.0541(9) 0.0667(9) 0.0011(7) -0.0086(8) -0.0105(8)
O3 0.1604(18) 0.0661(11) 0.0691(11) 0.0118(9) 0.0123(11) 0.0140(11)
C1 0.151(3) 0.0832(19) 0.0676(16) 0.0221(14) -0.0208(16) -0.0063(18)
C2 0.0557(12) 0.0432(11) 0.0575(12) 0.0017(9) 0.0153(9) -0.0037(9)
C3 0.0454(11) 0.0480(11) 0.0574(12) -0.0023(9) 0.0109(9) -0.0081(8)
C4 0.0411(10) 0.0492(11) 0.0517(11) -0.0040(8) 0.0053(8) -0.0044(8)
C5 0.0413(11) 0.0563(12) 0.0555(11) -0.0012(9) 0.0044(8) -0.0039(9)
C6 0.0352(10) 0.0614(13) 0.0540(12) 0.0003(9) 0.0045(8) 0.0011(9)
C7 0.0507(12) 0.0616(13) 0.0524(12) 0.0001(10) 0.0009(9) 0.0048(10)
C8 0.0799(16) 0.0651(14) 0.0630(14) -0.0023(11) 0.0040(11) 0.0119(12)
C9 0.0734(15) 0.0785(17) 0.0559(13) -0.0053(11) 0.0088(11) 0.0124(12)
C10 0.0595(13) 0.0657(13) 0.0469(11) -0.0019(9) 0.0063(9) 0.0059(10)
C11 0.0651(14) 0.0705(14) 0.0697(14) -0.0221(11) 0.0032(11) -0.0029(11)
C12 0.0633(13) 0.0454(11) 0.0681(13) -0.0082(9) 0.0096(10) -0.0063(10)
C13 0.0596(13) 0.0558(13) 0.0630(13) -0.0060(11) 0.0125(10) 0.0085(10)
C14 0.0566(13) 0.0639(13) 0.0553(12) -0.0035(10) 0.0178(9) 0.0045(10)
C15 0.0508(12) 0.0677(13) 0.0542(12) 0.0036(10) 0.0049(9) 0.0046(10)
C16 0.0696(14) 0.0599(14) 0.0572(13) 0.0069(11) -0.0011(10) 0.0074(11)
C17 0.0529(12) 0.0864(17) 0.0556(12) 0.0045(11) 0.0124(9) 0.0077(11)
C18 0.0478(11) 0.0653(13) 0.0660(13) 0.0072(11) 0.0147(9) 0.0037(10)

loop_
_atom_type_symbol
_atom_type_description
_atom_type_scat_dispersion_real
_atom_type_scat_dispersion_imag
_atom_type_scat_source
C C 0.0033 0.0016 'International Tables Vol C Tables 4.2.6.8 and 6.1.1.4'
H H 0.0000 0.0000 'International Tables Vol C Tables 4.2.6.8 and 6.1.1.4'
O O 0.0106 0.0060 'International Tables Vol C Tables 4.2.6.8 and 6.1.1.4'

loop_
_geom_angle_atom_site_label_1
_geom_angle_atom_site_label_2
_geom_angle_atom_site_label_3
_geom_angle
C2 O1 C1 116.24(17)
O1 C1 H1A 109.5
O1 C1 H1B 109.5
H1A C1 H1B 109.5
O1 C1 H1C 109.5
H1A C1 H1C 109.5
H1B C1 H1C 109.5
O2 C2 O1 122.07(19)
O2 C2 C3 126.61(17)
O1 C2 C3 111.32(16)
C2 C3 C4 115.12(15)
C2 C3 C12 113.17(15)
C4 C3 C12 103.77(15)
C2 C3 H3 108.2
C4 C3 H3 108.2
C12 C3 H3 108.2
C5 C4 C3 115.90(14)
C5 C4 C10 113.24(15)
C3 C4 C10 101.30(14)
C5 C4 H4 108.7
C3 C4 H4 108.7
C10 C4 H4 108.7
C6 C5 C4 113.85(15)
C6 C5 C15 102.96(15)
C4 C5 C15 111.58(14)
C6 C5 H5 109.4
C4 C5 H5 109.4
C15 C5 H5 109.4
C7 C6 C18 118.64(18)
C7 C6 C5 112.00(17)
C18 C6 C5 129.36(19)
C6 C7 C8 122.23(19)
C6 C7 C16 109.65(18)
C8 C7 C16 128.1(2)
C9 C8 C7 118.5(2)
C9 C8 H8 120.8
C7 C8 H8 120.8
C8 C9 C17 120.0(2)
C8 C9 H9 120.0
C17 C9 H9 120.0
C14 C10 C11 100.19(17)
C14 C10 C4 105.37(15)
C11 C10 C4 101.45(16)
C14 C10 H10 115.9
C11 C10 H10 115.9
C4 C10 H10 115.9
C12 C11 C10 93.93(15)
C12 C11 H11A 112.9
C10 C11 H11A 112.9
C12 C11 H11B 112.9
C10 C11 H11B 112.9
H11A C11 H11B 110.4
C13 C12 C11 100.32(17)
C13 C12 C3 106.20(15)
C11 C12 C3 99.53(16)
C13 C12 H12 116.1
C11 C12 H12 116.1
C3 C12 H12 116.1
C14 C13 C12 107.36(18)
C14 C13 H13 126.3
C12 C13 H13 126.3
C13 C14 C10 107.93(18)
C13 C14 H14 126.0
C10 C14 H14 126.0
C16 C15 C5 107.47(16)
C16 C15 H15A 110.2
C5 C15 H15A 110.2
C16 C15 H15B 110.2
C5 C15 H15B 110.2
H15A C15 H15B 108.5
O3 C16 C7 126.5(2)
O3 C16 C15 125.8(2)
C7 C16 C15 107.74(18)
C9 C17 C18 121.6(2)
C9 C17 H17 119.2
C18 C17 H17 119.2
C17 C18 C6 119.0(2)
C17 C18 H18 120.5
C6 C18 H18 120.5

loop_
_geom_bond_atom_site_label_1
_geom_bond_atom_site_label_2
_geom_bond_distance
O1 C2 1.330(2)
O1 C1 1.454(3)
O2 C2 1.193(2)
O3 C16 1.211(2)
C1 H1A 0.9600
C1 H1B 0.9600
C1 H1C 0.9600
C2 C3 1.500(3)
C3 C4 1.552(2)
C3 C12 1.561(3)
C3 H3 0.9800
C4 C5 1.538(3)
C4 C10 1.562(3)
C4 H4 0.9800
C5 C6 1.524(3)
C5 C15 1.542(3)
C5 H5 0.9800
C6 C7 1.380(3)
C6 C18 1.390(3)
C7 C8 1.389(3)
C7 C16 1.476(3)
C8 C9 1.369(3)
C8 H8 0.9300
C9 C17 1.378(3)
C9 H9 0.9300
C10 C14 1.508(3)
C10 C11 1.528(3)
C10 H10 0.9800
C11 C12 1.523(3)
C11 H11A 0.9700
C11 H11B 0.9700
C12 C13 1.509(3)
C12 H12 0.9800
C13 C14 1.316(3)
C13 H13 0.9300
C14 H14 0.9300
C15 C16 1.494(3)
C15 H15A 0.9700
C15 H15B 0.9700
C17 C18 1.383(3)
C17 H17 0.9300
C18 H18 0.9300
